data_4026014
loop_
_publ_author_name
'Masatoshi Tanimura'
'Nobuko Watanabe'
'Hisako K. Ijuin'
'Masakatsu Matsumoto'

_publ_contact_author_address
;
  Department of Chemistry
  Kanagawa University
  Tsuchiya, Hiratsuka, Kanagawa 259-1293 Japan
;
_publ_contact_author_email matsumo-chem@kanagawa-u.ac.jp
_publ_contact_author_fax 81(463)589684
_publ_contact_author_name 'Professor Masakatsu Matsumoto'
_publ_contact_author_phone 81(463)594111
_publ_section_title
;
 Intramolecular Charge-Transfer-Induced Decomposition Promoted by an
 Aprotic Polar Solvent for Bicyclic Dioxetanes Bearing a
 4-(Benzothiazol-2-yl)-3-hydroxyphenyl Moiety
;
_journal_name_full 'Journal of Organic Chemistry'
_journal_page_first 902
_journal_page_last 908
_journal_paper_doi 10.1021/jo1021822
_journal_volume 76
_journal_year 2011
_chemical_formula_moiety 'C23 H25 N O3 S '
_chemical_formula_sum 'C23 H25 N O3 S'
_chemical_formula_weight 395.52
_space_group_IT_number 15
_symmetry_cell_setting monoclinic
_symmetry_Int_Tables_number 15
_symmetry_space_group_name_Hall '-C 2yc'
_symmetry_space_group_name_H-M 'C 1 2/c 1'
_audit_creation_date 2010-12-03
_audit_creation_method 'by CrystalStructure 3.8'
_cell_angle_alpha 90.0000
_cell_angle_beta 99.340(14)
_cell_angle_gamma 90.0000
_cell_formula_units_Z 8
_cell_length_a 45.766(20)
_cell_length_b 6.164(3)
_cell_length_c 14.240(6)
_cell_measurement_reflns_used 7078
_cell_measurement_temperature 150.0
_cell_measurement_theta_max 27.5
_cell_measurement_theta_min 3.2
_cell_volume 3964(3)
_computing_cell_refinement DTREK
_computing_data_collection DTREK
_computing_data_reduction CrystalStructure
_computing_publication_material 'CrystalStructure 3.8'
_computing_structure_refinement CRYSTALS
_computing_structure_solution SIR92
_diffrn_ambient_temperature 150.1
_diffrn_detector_area_resol_mean 7.31
_diffrn_measured_fraction_theta_full 0.959
_diffrn_measured_fraction_theta_max 0.959
_diffrn_measurement_device_type 'Rigaku Mercury'
_diffrn_measurement_method \w
_diffrn_radiation_type 'Mo K\a'
_diffrn_radiation_wavelength 0.71075
_diffrn_reflns_av_R_equivalents 0.037
_diffrn_reflns_limit_h_max 58
_diffrn_reflns_limit_h_min -58
_diffrn_reflns_limit_k_max 6
_diffrn_reflns_limit_k_min -7
_diffrn_reflns_limit_l_max 18
_diffrn_reflns_limit_l_min -17
_diffrn_reflns_number 16937
_diffrn_reflns_theta_full 27.48
_diffrn_reflns_theta_max 27.48
_exptl_absorpt_coefficient_mu 0.187
_exptl_absorpt_correction_T_max 0.969
_exptl_absorpt_correction_T_min 0.736
_exptl_absorpt_correction_type multi-scan
_exptl_absorpt_process_details 'Jacobson, R. (1998) Private communication'
_exptl_crystal_colour colorless
_exptl_crystal_density_diffrn 1.325
_exptl_crystal_description platelet
_exptl_crystal_F_000 1680.00
_exptl_crystal_size_max 0.53
_exptl_crystal_size_mid 0.41
_exptl_crystal_size_min 0.17
_refine_diff_density_max 1.17
_refine_diff_density_min -0.47
_refine_ls_extinction_method none
_refine_ls_goodness_of_fit_ref 1.015
_refine_ls_hydrogen_treatment refall
_refine_ls_number_parameters 278
_refine_ls_number_reflns 4344
_refine_ls_R_factor_gt 0.0737
_refine_ls_shift/su_max 0.0000
_refine_ls_structure_factor_coef Fsqd
_refine_ls_weighting_details 'w = 1/[0.0010Fo^2^ + 3.0000\s(Fo^2^) + 0.5000]/(4Fo^2^)'
_refine_ls_weighting_scheme calc
_refine_ls_wR_factor_ref 0.1892
_reflns_number_gt 3151
_reflns_number_total 4344
_reflns_threshold_expression F^2^>2.0\s(F^2^)
_cod_data_source_file jo1021822_si_002.cif
_cod_data_source_block '__epoxide-A'
_cod_original_formula_sum 'C23 H25 N O3 S '
_cod_database_code 4026014

loop_
_symmetry_equiv_pos_site_id
_symmetry_equiv_pos_as_xyz
1 +X,+Y,+Z
2 -X,+Y,1/2-Z
3 -X,-Y,-Z
4 +X,-Y,1/2+Z
5 1/2+X,1/2+Y,+Z
6 1/2-X,1/2+Y,1/2-Z
7 1/2-X,1/2-Y,-Z
8 1/2+X,1/2-Y,1/2+Z

loop_
_atom_site_label
_atom_site_type_symbol
_atom_site_fract_x
_atom_site_fract_y
_atom_site_fract_z
_atom_site_U_iso_or_equiv
_atom_site_adp_type
_atom_site_occupancy
_atom_site_symmetry_multiplicity
_atom_site_calc_flag
_atom_site_refinement_flags
S(1) S 0.24395(2) 0.54483(14) 0.32462(6) 0.0279(2) Uani 1.00 1 d .
O(1) O 0.18047(5) 1.1108(3) 0.36049(16) 0.0351(6) Uani 1.00 1 d .
O(2) O 0.08105(5) 0.7375(4) 0.28773(16) 0.0414(7) Uani 1.00 1 d .
O(3) O 0.08321(5) 0.5242(4) 0.15326(18) 0.0390(7) Uani 1.00 1 d .
N(1) N 0.23299(6) 0.9306(4) 0.38345(17) 0.0260(6) Uani 1.00 1 d .
C(1) C 0.26323(7) 0.8956(5) 0.4109(2) 0.0251(7) Uani 1.00 1 d .
C(2) C 0.28329(7) 1.0435(5) 0.4608(2) 0.0268(8) Uani 1.00 1 d .
C(3) C 0.31245(7) 0.9841(6) 0.4846(2) 0.0327(9) Uani 1.00 1 d .
C(4) C 0.32229(7) 0.7793(5) 0.4592(2) 0.0319(8) Uani 1.00 1 d .
C(5) C 0.30310(7) 0.6325(6) 0.4088(2) 0.0309(8) Uani 1.00 1 d .
C(6) C 0.27335(7) 0.6918(5) 0.3851(2) 0.0257(7) Uani 1.00 1 d .
C(7) C 0.22031(7) 0.7617(5) 0.3377(2) 0.0241(7) Uani 1.00 1 d .
C(8) C 0.18867(7) 0.7530(5) 0.3011(2) 0.0240(7) Uani 1.00 1 d .
C(9) C 0.17586(7) 0.5685(5) 0.2546(2) 0.0289(8) Uani 1.00 1 d .
C(10) C 0.14590(7) 0.5530(5) 0.2234(2) 0.0303(8) Uani 1.00 1 d .
C(11) C 0.12763(7) 0.7274(5) 0.2375(2) 0.0287(8) Uani 1.00 1 d .
C(12) C 0.13981(7) 0.9131(5) 0.2829(2) 0.0306(8) Uani 1.00 1 d .
C(13) C 0.17010(7) 0.9275(5) 0.3155(2) 0.0270(7) Uani 1.00 1 d .
C(14) C 0.04985(8) 0.7222(7) 0.2538(2) 0.0421(10) Uani 1.00 1 d .
C(15) C 0.04470(8) 0.7975(6) 0.1484(2) 0.0389(10) Uani 1.00 1 d .
C(16) C 0.07470(7) 0.7491(5) 0.1195(2) 0.0275(8) Uani 1.00 1 d .
C(17) C 0.09481(7) 0.7091(5) 0.2097(2) 0.0305(8) Uani 1.00 1 d .
C(18) C 0.01867(8) 0.6701(8) 0.0958(3) 0.0562(13) Uani 1.00 1 d .
C(19) C 0.03798(9) 1.0434(7) 0.1440(3) 0.0557(13) Uani 1.00 1 d .
C(20) C 0.08454(7) 0.8170(6) 0.0255(2) 0.0337(9) Uani 1.00 1 d .
C(21) C 0.05870(9) 0.7979(8) -0.0580(2) 0.0588(13) Uani 1.00 1 d .
C(22) C 0.09553(11) 1.0497(6) 0.0315(3) 0.0569(14) Uani 1.00 1 d .
C(23) C 0.10904(9) 0.6722(7) 0.0020(2) 0.0536(13) Uani 1.00 1 d .
H(1) H 0.2772 1.1874 0.4747 0.032 Uiso 1.00 1 c R
H(2) H 0.3268 1.0794 0.5249 0.039 Uiso 1.00 1 c R
H(3) H 0.3425 0.7409 0.4771 0.038 Uiso 1.00 1 c R
H(4) H 0.3097 0.4844 0.3938 0.037 Uiso 1.00 1 c R
H(5) H 0.1877 0.4501 0.2462 0.034 Uiso 1.00 1 c R
H(6) H 0.1375 0.4263 0.1901 0.036 Uiso 1.00 1 c R
H(7) H 0.1281 1.0202 0.2933 0.037 Uiso 1.00 1 c R
H(8) H 0.0446 0.5624 0.2581 0.051 Uiso 1.00 1 c R
H(9) H 0.0388 0.8437 0.2940 0.051 Uiso 1.00 1 c R
H(10) H 0.0255 0.5404 0.0707 0.067 Uiso 1.00 1 c R
H(11) H 0.0088 0.7567 0.0452 0.067 Uiso 1.00 1 c R
H(12) H 0.0053 0.6349 0.1382 0.067 Uiso 1.00 1 c R
H(13) H 0.0173 1.0666 0.1399 0.068 Uiso 1.00 1 c R
H(14) H 0.0445 1.1028 0.0894 0.068 Uiso 1.00 1 c R
H(15) H 0.0482 1.1121 0.1995 0.067 Uiso 1.00 1 c R
H(16) H 0.0585 0.6566 -0.0847 0.070 Uiso 1.00 1 c R
H(17) H 0.0612 0.9023 -0.1052 0.069 Uiso 1.00 1 c R
H(18) H 0.0405 0.8236 -0.0358 0.069 Uiso 1.00 1 c R
H(19) H 0.0795 1.1452 0.0109 0.070 Uiso 1.00 1 c R
H(20) H 0.1103 1.0678 -0.0078 0.070 Uiso 1.00 1 c R
H(21) H 0.1038 1.0818 0.0956 0.070 Uiso 1.00 1 c R
H(22) H 0.1278 0.7313 0.0284 0.066 Uiso 1.00 1 c R
H(23) H 0.1076 0.6623 -0.0651 0.066 Uiso 1.00 1 c R
H(24) H 0.1071 0.5316 0.0277 0.066 Uiso 1.00 1 c R
H(25) H 0.1988 1.1122 0.3763 0.041 Uiso 1.00 1 c R

loop_
_atom_site_aniso_label
_atom_site_aniso_U_11
_atom_site_aniso_U_22
_atom_site_aniso_U_33
_atom_site_aniso_U_12
_atom_site_aniso_U_13
_atom_site_aniso_U_23
S(1) 0.0260(4) 0.0301(4) 0.0278(4) 0.0023(3) 0.0045(3) -0.0031(3)
O(1) 0.0289(12) 0.0322(12) 0.0420(13) 0.0022(10) -0.0010(10) -0.0095(10)
O(2) 0.0268(12) 0.0670(18) 0.0316(12) -0.0034(12) 0.0078(10) -0.0027(12)
O(3) 0.0331(13) 0.0416(14) 0.0410(14) -0.0022(11) 0.0021(11) -0.0000(11)
N(1) 0.0244(13) 0.0326(15) 0.0213(12) -0.0018(11) 0.0049(10) -0.0002(10)
C(1) 0.0251(15) 0.0306(16) 0.0201(13) 0.0015(13) 0.0051(12) 0.0037(12)
C(2) 0.0297(16) 0.0273(16) 0.0241(15) -0.0021(13) 0.0063(12) -0.0003(12)
C(3) 0.0256(16) 0.046(2) 0.0275(16) -0.0047(14) 0.0060(13) -0.0030(14)
C(4) 0.0197(15) 0.049(2) 0.0272(16) 0.0027(14) 0.0053(12) 0.0043(15)
C(5) 0.0269(16) 0.0392(19) 0.0274(16) 0.0043(14) 0.0067(13) 0.0049(14)
C(6) 0.0274(15) 0.0288(16) 0.0217(14) 0.0008(13) 0.0064(12) 0.0001(12)
C(7) 0.0237(15) 0.0319(16) 0.0176(13) -0.0014(13) 0.0061(11) -0.0016(12)
C(8) 0.0238(15) 0.0299(16) 0.0184(14) -0.0009(12) 0.0033(11) 0.0003(11)
C(9) 0.0268(16) 0.0313(18) 0.0280(15) 0.0012(13) 0.0025(13) -0.0013(13)
C(10) 0.0262(16) 0.0335(18) 0.0297(16) -0.0027(13) 0.0005(13) -0.0035(13)
C(11) 0.0255(16) 0.0389(19) 0.0212(15) -0.0012(14) 0.0024(12) 0.0012(13)
C(12) 0.0258(16) 0.0379(19) 0.0278(15) 0.0049(14) 0.0035(13) -0.0038(14)
C(13) 0.0278(16) 0.0302(17) 0.0220(14) 0.0014(13) 0.0012(12) 0.0003(12)
C(14) 0.0265(17) 0.060(2) 0.040(2) -0.0060(17) 0.0082(15) -0.0045(18)
C(15) 0.0264(17) 0.051(2) 0.0392(19) -0.0023(16) 0.0051(15) -0.0023(17)
C(16) 0.0219(15) 0.0280(16) 0.0318(16) -0.0008(12) 0.0014(12) -0.0010(13)
C(17) 0.0266(16) 0.0398(19) 0.0260(15) -0.0034(14) 0.0070(13) -0.0029(14)
C(18) 0.0258(19) 0.082(3) 0.059(2) -0.007(2) 0.0038(18) -0.010(2)
C(19) 0.039(2) 0.064(2) 0.064(2) 0.008(2) 0.011(2) -0.008(2)
C(20) 0.0308(17) 0.041(2) 0.0278(16) -0.0011(15) 0.0007(13) -0.0027(14)
C(21) 0.048(2) 0.095(3) 0.0299(19) -0.002(2) -0.0048(17) 0.004(2)
C(22) 0.078(3) 0.046(2) 0.049(2) -0.016(2) 0.018(2) 0.0038(19)
C(23) 0.056(2) 0.071(3) 0.038(2) 0.018(2) 0.0199(19) 0.007(2)

loop_
_atom_type_symbol
_atom_type_description
_atom_type_scat_dispersion_real
_atom_type_scat_dispersion_imag
_atom_type_scat_source
C C 0.003 0.002
;
International Tables for Crystallography
(1992, Vol. C, Tables 4.2.6.8 and 6.1.1.4)
;
H H 0.000 0.000
;
International Tables for Crystallography
(1992, Vol. C, Table 6.1.1.4)
;
N N 0.006 0.003
;
International Tables for Crystallography
(1992, Vol. C, Tables 4.2.6.8 and 6.1.1.4)
;
O O 0.011 0.006
;
International Tables for Crystallography
(1992, Vol. C, Tables 4.2.6.8 and 6.1.1.4)
;
S S 0.125 0.123
;
International Tables for Crystallography
(1992, Vol. C, Tables 4.2.6.8 and 6.1.1.4)
;

loop_
_geom_angle_atom_site_label_1
_geom_angle_atom_site_label_2
_geom_angle_atom_site_label_3
_geom_angle
_geom_angle_publ_flag
C(6) S(1) C(7) 89.50(15) yes
C(14) O(2) C(17) 106.3(2) yes
C(16) O(3) C(17) 60.08(19) yes
C(1) N(1) C(7) 110.8(2) yes
N(1) C(1) C(2) 125.5(2) yes
N(1) C(1) C(6) 114.8(2) yes
C(2) C(1) C(6) 119.7(2) yes
C(1) C(2) C(3) 118.8(3) yes
C(2) C(3) C(4) 121.0(2) yes
C(3) C(4) C(5) 121.3(2) yes
C(4) C(5) C(6) 117.9(3) yes
S(1) C(6) C(1) 109.5(2) yes
S(1) C(6) C(5) 129.2(2) yes
C(1) C(6) C(5) 121.3(2) yes
S(1) C(7) N(1) 115.3(2) yes
S(1) C(7) C(8) 122.0(2) yes
N(1) C(7) C(8) 122.7(2) yes
C(7) C(8) C(9) 121.0(2) yes
C(7) C(8) C(13) 120.6(2) yes
C(9) C(8) C(13) 118.3(2) yes
C(8) C(9) C(10) 122.0(3) yes
C(9) C(10) C(11) 119.3(3) yes
C(10) C(11) C(12) 119.9(2) yes
C(10) C(11) C(17) 120.2(2) yes
C(12) C(11) C(17) 119.8(3) yes
C(11) C(12) C(13) 120.8(3) yes
O(1) C(13) C(8) 122.4(2) yes
O(1) C(13) C(12) 117.9(2) yes
C(8) C(13) C(12) 119.7(2) yes
O(2) C(14) C(15) 107.0(2) yes
C(14) C(15) C(16) 101.6(2) yes
C(14) C(15) C(18) 107.8(3) yes
C(14) C(15) C(19) 109.3(3) yes
C(16) C(15) C(18) 115.7(3) yes
C(16) C(15) C(19) 111.3(3) yes
C(18) C(15) C(19) 110.6(3) yes
O(3) C(16) C(15) 107.0(2) yes
O(3) C(16) C(17) 58.2(2) yes
O(3) C(16) C(20) 115.7(2) yes
C(15) C(16) C(17) 105.0(2) yes
C(15) C(16) C(20) 125.8(2) yes
C(17) C(16) C(20) 125.0(2) yes
O(2) C(17) O(3) 112.0(2) yes
O(2) C(17) C(11) 110.4(2) yes
O(2) C(17) C(16) 112.3(2) yes
O(3) C(17) C(11) 118.0(2) yes
O(3) C(17) C(16) 61.74(19) yes
C(11) C(17) C(16) 132.6(3) yes
C(16) C(20) C(21) 110.8(2) yes
C(16) C(20) C(22) 110.5(3) yes
C(16) C(20) C(23) 111.3(2) yes
C(21) C(20) C(22) 108.8(3) yes
C(21) C(20) C(23) 106.7(3) yes
C(22) C(20) C(23) 108.6(3) yes
C(13) O(1) H(25) 113.6 no
C(1) C(2) H(1) 121.1 no
C(3) C(2) H(1) 120.0 no
C(2) C(3) H(2) 120.7 no
C(4) C(3) H(2) 118.1 no
C(3) C(4) H(3) 119.6 no
C(5) C(4) H(3) 119.1 no
C(4) C(5) H(4) 121.6 no
C(6) C(5) H(4) 120.4 no
C(8) C(9) H(5) 119.5 no
C(10) C(9) H(5) 118.5 no
C(9) C(10) H(6) 121.0 no
C(11) C(10) H(6) 119.7 no
C(11) C(12) H(7) 119.2 no
C(13) C(12) H(7) 120.0 no
O(2) C(14) H(8) 105.9 no
O(2) C(14) H(9) 107.1 no
C(15) C(14) H(8) 110.4 no
C(15) C(14) H(9) 106.6 no
H(8) C(14) H(9) 119.3 no
C(15) C(18) H(10) 109.8 no
C(15) C(18) H(11) 108.8 no
C(15) C(18) H(12) 109.7 no
H(10) C(18) H(11) 109.5 no
H(10) C(18) H(12) 109.5 no
H(11) C(18) H(12) 109.5 no
C(15) C(19) H(13) 109.9 no
C(15) C(19) H(14) 108.9 no
C(15) C(19) H(15) 109.6 no
H(13) C(19) H(14) 109.5 no
H(13) C(19) H(15) 109.5 no
H(14) C(19) H(15) 109.5 no
C(20) C(21) H(16) 109.6 no
C(20) C(21) H(17) 109.3 no
C(20) C(21) H(18) 109.5 no
H(16) C(21) H(17) 109.5 no
H(16) C(21) H(18) 109.5 no
H(17) C(21) H(18) 109.5 no
C(20) C(22) H(19) 109.6 no
C(20) C(22) H(20) 109.8 no
C(20) C(22) H(21) 109.0 no
H(19) C(22) H(20) 109.5 no
H(19) C(22) H(21) 109.5 no
H(20) C(22) H(21) 109.5 no
C(20) C(23) H(22) 109.8 no
C(20) C(23) H(23) 109.1 no
C(20) C(23) H(24) 109.5 no
H(22) C(23) H(23) 109.5 no
H(22) C(23) H(24) 109.5 no
H(23) C(23) H(24) 109.5 no

loop_
_geom_bond_atom_site_label_1
_geom_bond_atom_site_label_2
_geom_bond_distance
_geom_bond_publ_flag
S(1) C(6) 1.731(3) yes
S(1) C(7) 1.749(3) yes
O(1) C(13) 1.347(3) yes
O(2) C(14) 1.434(4) yes
O(2) C(17) 1.375(4) yes
O(3) C(16) 1.498(4) yes
O(3) C(17) 1.445(4) yes
N(1) C(1) 1.392(4) yes
N(1) C(7) 1.312(3) yes
C(1) C(2) 1.403(4) yes
C(1) C(6) 1.408(4) yes
C(2) C(3) 1.372(4) yes
C(3) C(4) 1.407(5) yes
C(4) C(5) 1.379(4) yes
C(5) C(6) 1.397(4) yes
C(7) C(8) 1.458(4) yes
C(8) C(9) 1.397(4) yes
C(8) C(13) 1.406(4) yes
C(9) C(10) 1.374(4) yes
C(10) C(11) 1.396(4) yes
C(11) C(12) 1.387(4) yes
C(11) C(17) 1.494(4) yes
C(12) C(13) 1.391(4) yes
C(14) C(15) 1.552(5) yes
C(15) C(16) 1.526(5) yes
C(15) C(18) 1.519(5) yes
C(15) C(19) 1.546(5) yes
C(16) C(17) 1.474(4) yes
C(16) C(20) 1.538(4) yes
C(20) C(21) 1.540(4) yes
C(20) C(22) 1.518(5) yes
C(20) C(23) 1.513(5) yes
O(1) H(25) 0.831 no
C(2) H(1) 0.961 no
C(3) H(2) 0.991 no
C(4) H(3) 0.950 no
C(5) H(4) 0.996 no
C(9) H(5) 0.928 no
C(10) H(6) 0.961 no
C(12) H(7) 0.879 no
C(14) H(8) 1.017 no
C(14) H(9) 1.114 no
C(18) H(10) 0.950 no
C(18) H(11) 0.950 no
C(18) H(12) 0.950 no
C(19) H(13) 0.950 no
C(19) H(14) 0.950 no
C(19) H(15) 0.950 no
C(21) H(16) 0.950 no
C(21) H(17) 0.950 no
C(21) H(18) 0.950 no
C(22) H(19) 0.950 no
C(22) H(20) 0.950 no
C(22) H(21) 0.950 no
C(23) H(22) 0.950 no
C(23) H(23) 0.950 no
C(23) H(24) 0.950 no

loop_
_geom_contact_atom_site_label_1
_geom_contact_atom_site_label_2
_geom_contact_distance
_geom_contact_site_symmetry_2
S(1) N(1) 2.597(2) .
S(1) N(1) 3.377(2) 6_545
S(1) C(1) 2.571(3) .
S(1) C(1) 3.441(3) 6_545
S(1) C(2) 3.524(3) 7_566
S(1) C(5) 2.829(3) .
S(1) C(7) 3.506(3) 6_545
S(1) C(8) 2.808(3) .
S(1) C(9) 3.117(3) .
O(1) N(1) 2.620(3) .
O(1) C(2) 3.521(3) 7_576
O(1) C(3) 3.313(4) 7_576
O(1) C(4) 3.535(4) 7_566
O(1) C(5) 3.579(3) 7_566
O(1) C(7) 2.872(4) .
O(1) C(8) 2.413(3) .
O(1) C(9) 3.190(4) 1_565
O(1) C(10) 3.569(3) 1_565
O(1) C(12) 2.345(3) .
O(2) O(3) 2.338(3) .
O(2) C(10) 3.438(4) .
O(2) C(11) 2.357(4) .
O(2) C(12) 2.910(4) .
O(2) C(15) 2.402(4) .
O(2) C(16) 2.367(3) .
O(2) C(19) 3.213(4) .
O(3) O(2) 2.338(3) .
O(3) C(10) 2.886(3) .
O(3) C(11) 2.520(3) .
O(3) C(14) 2.565(4) .
O(3) C(15) 2.431(4) .
O(3) C(18) 3.069(4) .
O(3) C(20) 2.571(4) .
O(3) C(21) 3.473(4) .
O(3) C(22) 3.492(5) 1_545
O(3) C(23) 2.774(5) .
N(1) S(1) 2.597(2) .
N(1) S(1) 3.377(2) 6_555
N(1) O(1) 2.620(3) .
N(1) C(1) 3.534(3) 7_566
N(1) C(2) 2.485(3) .
N(1) C(6) 2.359(4) .
N(1) C(6) 3.439(3) 7_566
N(1) C(8) 2.432(3) .
N(1) C(13) 2.884(4) .
C(1) S(1) 2.571(3) .
C(1) S(1) 3.441(3) 6_555
C(1) N(1) 3.534(3) 7_566
C(1) C(1) 3.483(4) 7_566
C(1) C(3) 2.389(4) .
C(1) C(4) 2.773(4) .
C(1) C(5) 2.445(4) .
C(1) C(7) 2.227(4) .
C(2) S(1) 3.524(3) 7_566
C(2) O(1) 3.521(3) 7_576
C(2) N(1) 2.485(3) .
C(2) C(4) 2.419(4) .
C(2) C(5) 2.829(4) .
C(2) C(6) 2.431(4) .
C(2) C(7) 3.572(4) .
C(2) C(7) 3.457(4) 7_566
C(3) O(1) 3.313(4) 7_576
C(3) C(1) 2.389(4) .
C(3) C(5) 2.428(5) .
C(3) C(6) 2.763(4) .
C(3) C(7) 3.490(4) 7_566
C(3) C(8) 3.391(4) 7_566
C(3) C(9) 3.570(4) 6_555
C(4) O(1) 3.535(4) 7_566
C(4) C(1) 2.773(4) .
C(4) C(2) 2.419(4) .
C(4) C(6) 2.378(4) .
C(4) C(8) 3.534(4) 7_566
C(4) C(9) 3.541(4) 6_555
C(4) C(10) 3.600(4) 6_555
C(4) C(13) 3.417(4) 7_566
C(5) S(1) 2.829(3) .
C(5) O(1) 3.579(3) 7_566
C(5) C(1) 2.445(4) .
C(5) C(2) 2.829(4) .
C(5) C(3) 2.428(5) .
C(6) N(1) 2.359(4) .
C(6) N(1) 3.439(3) 7_566
C(6) C(2) 2.431(4) .
C(6) C(3) 2.763(4) .
C(6) C(4) 2.378(4) .
C(6) C(7) 2.450(4) .
C(7) S(1) 3.506(3) 6_555
C(7) O(1) 2.872(4) .
C(7) C(1) 2.227(4) .
C(7) C(2) 3.572(4) .
C(7) C(2) 3.457(4) 7_566
C(7) C(3) 3.490(4) 7_566
C(7) C(6) 2.450(4) .
C(7) C(9) 2.486(4) .
C(7) C(13) 2.488(4) .
C(8) S(1) 2.808(3) .
C(8) O(1) 2.413(3) .
C(8) N(1) 2.432(3) .
C(8) C(3) 3.391(4) 7_566
C(8) C(4) 3.534(4) 7_566
C(8) C(10) 2.423(4) .
C(8) C(11) 2.798(4) .
C(8) C(12) 2.419(4) .
C(9) S(1) 3.117(3) .
C(9) O(1) 3.190(4) 1_545
C(9) C(3) 3.570(4) 6_545
C(9) C(4) 3.541(4) 6_545
C(9) C(7) 2.486(4) .
C(9) C(11) 2.391(4) .
C(9) C(12) 2.759(4) .
C(9) C(13) 2.407(4) .
C(10) O(1) 3.569(3) 1_545
C(10) O(2) 3.438(4) .
C(10) O(3) 2.886(3) .
C(10) C(4) 3.600(4) 6_545
C(10) C(8) 2.423(4) .
C(10) C(12) 2.408(4) .
C(10) C(13) 2.793(4) .
C(10) C(16) 3.564(4) .
C(10) C(17) 2.507(4) .
C(10) C(23) 3.406(4) .
C(11) O(2) 2.357(4) .
C(11) O(3) 2.520(3) .
C(11) C(8) 2.798(4) .
C(11) C(9) 2.391(4) .
C(11) C(13) 2.415(4) .
C(11) C(16) 2.718(4) .
C(11) C(20) 3.373(4) .
C(11) C(23) 3.340(4) .
C(12) O(1) 2.345(3) .
C(12) O(2) 2.910(4) .
C(12) C(8) 2.419(4) .
C(12) C(9) 2.759(4) .
C(12) C(10) 2.408(4) .
C(12) C(17) 2.492(4) .
C(13) N(1) 2.884(4) .
C(13) C(4) 3.417(4) 7_566
C(13) C(7) 2.488(4) .
C(13) C(9) 2.407(4) .
C(13) C(10) 2.793(4) .
C(13) C(11) 2.415(4) .
C(14) O(3) 2.565(4) .
C(14) C(16) 2.384(5) .
C(14) C(17) 2.248(5) .
C(14) C(18) 2.482(5) .
C(14) C(19) 2.527(6) .
C(15) O(2) 2.402(4) .
C(15) O(3) 2.431(4) .
C(15) C(17) 2.381(4) .
C(15) C(20) 2.727(5) .
C(15) C(21) 3.109(5) .
C(15) C(22) 3.444(6) .
C(16) O(2) 2.367(3) .
C(16) C(10) 3.564(4) .
C(16) C(11) 2.718(4) .
C(16) C(14) 2.384(5) .
C(16) C(18) 2.578(4) .
C(16) C(19) 2.535(5) .
C(16) C(21) 2.533(4) .
C(16) C(22) 2.510(5) .
C(16) C(23) 2.519(5) .
C(17) C(10) 2.507(4) .
C(17) C(12) 2.492(4) .
C(17) C(14) 2.248(5) .
C(17) C(15) 2.381(4) .
C(17) C(19) 3.331(5) .
C(17) C(20) 2.672(4) .
C(17) C(22) 3.298(5) .
C(17) C(23) 3.137(5) .
C(18) O(3) 3.069(4) .
C(18) C(14) 2.482(5) .
C(18) C(16) 2.578(4) .
C(18) C(19) 2.520(6) .
C(18) C(20) 3.448(5) .
C(18) C(21) 3.175(6) .
C(19) O(2) 3.213(4) .
C(19) C(14) 2.527(6) .
C(19) C(16) 2.535(5) .
C(19) C(17) 3.331(5) .
C(19) C(18) 2.520(6) .
C(19) C(20) 3.240(5) .
C(19) C(21) 3.514(6) .
C(19) C(22) 3.298(6) .
C(20) O(3) 2.571(4) .
C(20) C(11) 3.373(4) .
C(20) C(15) 2.727(5) .
C(20) C(17) 2.672(4) .
C(20) C(18) 3.448(5) .
C(20) C(19) 3.240(5) .
C(21) O(3) 3.473(4) .
C(21) C(15) 3.109(5) .
C(21) C(16) 2.533(4) .
C(21) C(18) 3.175(6) .
C(21) C(19) 3.514(6) .
C(21) C(22) 2.486(6) .
C(21) C(23) 2.450(5) .
C(22) O(3) 3.492(5) 1_565
C(22) C(15) 3.444(6) .
C(22) C(16) 2.510(5) .
C(22) C(17) 3.298(5) .
C(22) C(19) 3.298(6) .
C(22) C(21) 2.486(6) .
C(22) C(23) 2.461(6) .
C(23) O(3) 2.774(5) .
C(23) C(10) 3.406(4) .
C(23) C(11) 3.340(4) .
C(23) C(16) 2.519(5) .
C(23) C(17) 3.137(5) .
C(23) C(21) 2.450(5) .
C(23) C(22) 2.461(6) .
S(1) H(1) 3.268 1_545
S(1) H(1) 3.471 7_566
S(1) H(4) 3.033 .
S(1) H(5) 2.698 .
S(1) H(25) 3.525 1_545
O(1) H(1) 3.055 7_576
O(1) H(2) 2.569 7_576
O(1) H(3) 3.457 7_566
O(1) H(4) 3.504 7_566
O(1) H(5) 2.704 1_565
O(1) H(6) 3.463 1_565
O(1) H(7) 2.497 .
O(2) H(7) 2.760 .
O(2) H(8) 1.973 .
O(2) H(9) 2.058 .
O(2) H(15) 2.926 .
O(2) H(16) 3.298 4_565
O(2) H(17) 2.921 4_575
O(2) H(19) 3.272 4_575
O(2) H(20) 3.231 4_575
O(2) H(23) 3.333 4_565
O(3) H(6) 2.527 .
O(3) H(8) 2.502 .
O(3) H(10) 2.711 .
O(3) H(14) 3.192 1_545
O(3) H(15) 3.131 1_545
O(3) H(16) 3.491 .
O(3) H(18) 3.572 .
O(3) H(19) 3.079 1_545
O(3) H(21) 3.041 1_545
O(3) H(22) 3.182 .
O(3) H(23) 3.573 .
O(3) H(24) 2.242 .
N(1) H(1) 2.726 .
N(1) H(1) 3.185 7_576
N(1) H(25) 1.915 .
C(1) H(1) 2.069 .
C(1) H(2) 3.293 .
C(1) H(4) 3.343 .
C(1) H(5) 3.433 6_555
C(1) H(25) 3.203 .
C(2) H(1) 3.475 7_576
C(2) H(2) 2.062 .
C(2) H(3) 3.268 .
C(2) H(4) 3.183 1_565
C(2) H(5) 3.471 6_555
C(2) H(25) 3.153 7_576
C(3) H(1) 2.030 .
C(3) H(3) 2.050 .
C(3) H(4) 3.335 .
C(3) H(4) 3.338 1_565
C(3) H(5) 3.292 6_555
C(3) H(22) 3.164 6_555
C(3) H(25) 3.272 7_576
C(4) H(1) 3.284 .
C(4) H(2) 2.067 .
C(4) H(4) 2.081 .
C(4) H(5) 3.072 6_555
C(4) H(6) 3.163 6_555
C(4) H(20) 3.319 6_545
C(4) H(22) 3.590 6_555
C(4) H(24) 3.565 6_555
C(5) H(1) 3.191 1_545
C(5) H(2) 3.303 .
C(5) H(3) 2.020 .
C(5) H(5) 3.029 6_555
C(5) H(25) 3.425 7_566
C(6) H(1) 3.355 1_545
C(6) H(1) 3.304 .
C(6) H(3) 3.238 .
C(6) H(4) 2.086 .
C(6) H(5) 3.207 6_555
C(7) H(5) 2.643 .
C(7) H(25) 2.474 .
C(8) H(2) 3.377 7_566
C(8) H(4) 3.132 6_555
C(8) H(5) 2.022 .
C(8) H(6) 3.292 .
C(8) H(7) 3.212 .
C(8) H(25) 2.470 .
C(9) H(2) 3.291 7_566
C(9) H(4) 3.453 6_555
C(9) H(6) 2.042 .
C(9) H(25) 3.380 1_545
C(10) H(3) 3.553 6_545
C(10) H(5) 1.992 .
C(10) H(7) 3.564 1_545
C(10) H(7) 3.196 .
C(10) H(22) 2.977 .
C(10) H(24) 3.055 .
C(11) H(5) 3.223 .
C(11) H(6) 2.050 .
C(11) H(7) 1.971 .
C(11) H(21) 3.055 .
C(11) H(22) 2.979 .
C(11) H(24) 3.218 .
C(12) H(3) 3.513 7_566
C(12) H(6) 3.273 .
C(12) H(6) 3.424 1_565
C(12) H(20) 3.469 4_575
C(12) H(21) 3.081 .
C(12) H(25) 3.064 .
C(13) H(3) 3.270 7_566
C(13) H(4) 3.279 6_555
C(13) H(5) 3.247 .
C(13) H(5) 3.501 1_565
C(13) H(7) 1.983 .
C(13) H(25) 1.844 .
C(14) H(10) 2.890 .
C(14) H(11) 3.254 .
C(14) H(12) 2.462 .
C(14) H(12) 3.209 2_555
C(14) H(13) 2.928 .
C(14) H(14) 3.296 .
C(14) H(15) 2.522 .
C(14) H(16) 3.256 4_565
C(14) H(17) 3.053 4_575
C(15) H(8) 2.131 .
C(15) H(9) 2.153 .
C(15) H(10) 2.047 .
C(15) H(11) 2.035 .
C(15) H(12) 2.046 .
C(15) H(13) 2.071 .
C(15) H(14) 2.060 .
C(15) H(15) 2.068 .
C(15) H(16) 3.585 .
C(15) H(18) 2.604 .
C(15) H(19) 3.460 .
C(15) H(21) 3.406 .
C(16) H(6) 3.506 .
C(16) H(7) 3.594 .
C(16) H(8) 2.828 .
C(16) H(9) 3.248 .
C(16) H(10) 2.586 .
C(16) H(11) 3.031 .
C(16) H(12) 3.304 .
C(16) H(13) 3.326 .
C(16) H(14) 2.580 .
C(16) H(15) 2.869 .
C(16) H(16) 2.938 .
C(16) H(17) 3.297 .
C(16) H(18) 2.534 .
C(16) H(19) 2.917 .
C(16) H(20) 3.279 .
C(16) H(21) 2.497 .
C(16) H(22) 2.935 .
C(16) H(23) 3.279 .
C(16) H(24) 2.516 .
C(17) H(6) 2.666 .
C(17) H(7) 2.612 .
C(17) H(8) 2.661 .
C(17) H(9) 3.116 .
C(17) H(14) 3.584 .
C(17) H(15) 3.263 .
C(17) H(21) 2.881 .
C(17) H(22) 3.197 .
C(17) H(24) 2.949 .
C(18) H(8) 2.511 .
C(18) H(9) 3.019 .
C(18) H(9) 3.443 2_555
C(18) H(10) 3.137 3_565
C(18) H(11) 3.422 3_565
C(18) H(13) 2.527 .
C(18) H(14) 2.925 .
C(18) H(15) 3.283 .
C(18) H(16) 3.385 .
C(18) H(18) 2.453 .
C(19) H(8) 3.371 .
C(19) H(8) 3.579 1_565
C(19) H(9) 2.461 .
C(19) H(10) 3.291 .
C(19) H(10) 3.257 1_565
C(19) H(11) 2.505 .
C(19) H(11) 3.389 3_575
C(19) H(12) 2.922 .
C(19) H(17) 3.573 4_575
C(19) H(18) 2.915 .
C(19) H(19) 2.959 .
C(19) H(21) 3.204 .
C(20) H(10) 3.343 .
C(20) H(11) 3.543 .
C(20) H(14) 2.798 .
C(20) H(16) 2.063 .
C(20) H(17) 2.059 .
C(20) H(18) 2.061 .
C(20) H(19) 2.043 .
C(20) H(20) 2.045 .
C(20) H(21) 2.036 .
C(20) H(22) 2.041 .
C(20) H(23) 2.032 .
C(20) H(24) 2.037 .
C(21) H(8) 3.414 4_564
C(21) H(9) 3.087 4_574
C(21) H(10) 3.014 .
C(21) H(11) 2.922 .
C(21) H(13) 3.583 3_575
C(21) H(14) 2.967 .
C(21) H(15) 3.452 4_574
C(21) H(19) 2.479 .
C(21) H(20) 2.881 .
C(21) H(21) 3.261 .
C(21) H(22) 3.226 .
C(21) H(23) 2.406 .
C(21) H(24) 2.865 .
C(22) H(3) 3.091 6_555
C(22) H(6) 3.574 1_565
C(22) H(14) 2.621 .
C(22) H(15) 3.501 .
C(22) H(16) 3.252 .
C(22) H(17) 2.469 .
C(22) H(18) 2.901 .
C(22) H(22) 2.460 .
C(22) H(23) 2.854 .
C(22) H(24) 3.239 .
C(22) H(24) 3.019 1_565
C(23) H(2) 3.077 6_545
C(23) H(3) 3.443 6_545
C(23) H(6) 3.167 .
C(23) H(16) 2.441 .
C(23) H(17) 2.839 .
C(23) H(18) 3.232 .
C(23) H(19) 3.529 1_545
C(23) H(19) 3.226 .
C(23) H(20) 2.444 .
C(23) H(21) 2.883 .
H(1) S(1) 3.268 1_565
H(1) S(1) 3.471 7_566
H(1) O(1) 3.055 7_576
H(1) N(1) 2.726 .
H(1) N(1) 3.185 7_576
H(1) C(1) 2.069 .
H(1) C(2) 3.475 7_576
H(1) C(3) 2.030 .
H(1) C(4) 3.284 .
H(1) C(5) 3.191 1_565
H(1) C(6) 3.304 .
H(1) C(6) 3.355 1_565
H(1) H(1) 2.808 7_576
H(1) H(2) 2.362 .
H(1) H(4) 2.730 1_565
H(1) H(25) 2.545 7_576
H(2) O(1) 2.569 7_576
H(2) C(1) 3.293 .
H(2) C(2) 2.062 .
H(2) C(4) 2.067 .
H(2) C(5) 3.303 .
H(2) C(8) 3.377 7_566
H(2) C(9) 3.291 7_566
H(2) C(23) 3.077 6_555
H(2) H(1) 2.362 .
H(2) H(3) 2.344 .
H(2) H(4) 3.139 1_565
H(2) H(5) 3.436 7_566
H(2) H(22) 2.509 6_555
H(2) H(23) 3.009 6_555
H(2) H(24) 3.248 6_555
H(2) H(25) 2.737 7_576
H(3) O(1) 3.457 7_566
H(3) C(2) 3.268 .
H(3) C(3) 2.050 .
H(3) C(5) 2.020 .
H(3) C(6) 3.238 .
H(3) C(10) 3.553 6_555
H(3) C(12) 3.513 7_566
H(3) C(13) 3.270 7_566
H(3) C(22) 3.091 6_545
H(3) C(23) 3.443 6_555
H(3) H(2) 2.344 .
H(3) H(4) 2.364 .
H(3) H(5) 3.501 6_555
H(3) H(6) 2.918 6_555
H(3) H(19) 3.595 6_545
H(3) H(20) 2.386 6_545
H(3) H(21) 2.984 6_545
H(3) H(22) 3.429 6_545
H(3) H(22) 3.321 6_555
H(3) H(23) 3.550 6_555
H(3) H(24) 2.930 6_555
H(4) S(1) 3.033 .
H(4) O(1) 3.504 7_566
H(4) C(1) 3.343 .
H(4) C(2) 3.183 1_545
H(4) C(3) 3.338 1_545
H(4) C(3) 3.335 .
H(4) C(4) 2.081 .
H(4) C(6) 2.086 .
H(4) C(8) 3.132 6_545
H(4) C(9) 3.453 6_545
H(4) C(13) 3.279 6_545
H(4) H(1) 2.730 1_545
H(4) H(2) 3.139 1_545
H(4) H(3) 2.364 .
H(4) H(5) 3.508 6_555
H(4) H(22) 3.290 6_545
H(4) H(25) 3.411 7_566
H(5) S(1) 2.698 .
H(5) O(1) 2.704 1_545
H(5) C(1) 3.433 6_545
H(5) C(2) 3.471 6_545
H(5) C(3) 3.292 6_545
H(5) C(4) 3.072 6_545
H(5) C(5) 3.029 6_545
H(5) C(6) 3.207 6_545
H(5) C(7) 2.643 .
H(5) C(8) 2.022 .
H(5) C(10) 1.992 .
H(5) C(11) 3.223 .
H(5) C(13) 3.501 1_545
H(5) C(13) 3.247 .
H(5) H(2) 3.436 7_566
H(5) H(3) 3.501 6_545
H(5) H(4) 3.508 6_545
H(5) H(6) 2.312 .
H(5) H(25) 2.780 1_545
H(6) O(1) 3.463 1_545
H(6) O(3) 2.527 .
H(6) C(4) 3.163 6_545
H(6) C(8) 3.292 .
H(6) C(9) 2.042 .
H(6) C(11) 2.050 .
H(6) C(12) 3.424 1_545
H(6) C(12) 3.273 .
H(6) C(16) 3.506 .
H(6) C(17) 2.666 .
H(6) C(22) 3.574 1_545
H(6) C(23) 3.167 .
H(6) H(3) 2.918 6_545
H(6) H(5) 2.312 .
H(6) H(7) 2.969 1_545
H(6) H(21) 2.834 1_545
H(6) H(22) 2.950 .
H(6) H(24) 2.581 .
H(7) O(1) 2.497 .
H(7) O(2) 2.760 .
H(7) C(8) 3.212 .
H(7) C(10) 3.196 .
H(7) C(10) 3.564 1_565
H(7) C(11) 1.971 .
H(7) C(13) 1.983 .
H(7) C(16) 3.594 .
H(7) C(17) 2.612 .
H(7) H(6) 2.969 1_565
H(7) H(20) 3.120 4_575
H(7) H(21) 2.879 .
H(7) H(23) 3.064 4_575
H(7) H(25) 3.309 .
H(8) O(2) 1.973 .
H(8) O(3) 2.502 .
H(8) C(15) 2.131 .
H(8) C(16) 2.828 .
H(8) C(17) 2.661 .
H(8) C(18) 2.511 .
H(8) C(19) 3.579 1_545
H(8) C(19) 3.371 .
H(8) C(21) 3.414 4_565
H(8) H(9) 1.839 .
H(8) H(10) 2.674 .
H(8) H(11) 3.421 .
H(8) H(12) 2.314 .
H(8) H(12) 2.951 2_555
H(8) H(15) 2.911 1_545
H(8) H(15) 3.499 .
H(8) H(16) 2.603 4_565
H(8) H(17) 3.477 4_565
H(9) O(2) 2.058 .
H(9) C(15) 2.153 .
H(9) C(16) 3.248 .
H(9) C(17) 3.116 .
H(9) C(18) 3.019 .
H(9) C(18) 3.443 2_555
H(9) C(19) 2.461 .
H(9) C(21) 3.087 4_575
H(9) H(8) 1.839 .
H(9) H(9) 3.567 2_555
H(9) H(11) 3.447 2_555
H(9) H(12) 2.796 .
H(9) H(12) 2.701 2_555
H(9) H(13) 2.641 .
H(9) H(13) 3.185 2_555
H(9) H(14) 3.370 .
H(9) H(15) 2.218 .
H(9) H(16) 3.578 4_565
H(9) H(16) 3.575 4_575
H(9) H(17) 2.255 4_575
H(9) H(18) 3.166 4_575
H(9) H(19) 3.339 4_575
H(10) O(3) 2.711 .
H(10) C(14) 2.890 .
H(10) C(15) 2.047 .
H(10) C(16) 2.586 .
H(10) C(18) 3.137 3_565
H(10) C(19) 3.257 1_545
H(10) C(19) 3.291 .
H(10) C(20) 3.343 .
H(10) C(21) 3.014 .
H(10) H(8) 2.674 .
H(10) H(10) 2.871 3_565
H(10) H(11) 1.551 .
H(10) H(11) 2.776 3_565
H(10) H(12) 1.551 .
H(10) H(12) 3.263 3_565
H(10) H(13) 3.125 1_545
H(10) H(13) 3.428 .
H(10) H(14) 2.833 1_545
H(10) H(14) 3.573 .
H(10) H(15) 3.285 1_545
H(10) H(16) 2.960 .
H(10) H(18) 2.480 .
H(11) C(14) 3.254 .
H(11) C(15) 2.035 .
H(11) C(16) 3.031 .
H(11) C(18) 3.422 3_565
H(11) C(19) 2.505 .
H(11) C(19) 3.389 3_575
H(11) C(20) 3.543 .
H(11) C(21) 2.922 .
H(11) H(8) 3.421 .
H(11) H(9) 3.447 2_555
H(11) H(10) 1.551 .
H(11) H(10) 2.776 3_565
H(11) H(11) 3.461 3_565
H(11) H(11) 3.312 3_575
H(11) H(12) 1.551 .
H(11) H(12) 3.538 3_565
H(11) H(13) 2.334 .
H(11) H(13) 2.922 3_575
H(11) H(14) 2.699 .
H(11) H(14) 2.975 3_575
H(11) H(15) 3.404 .
H(11) H(16) 3.217 .
H(11) H(17) 3.578 .
H(11) H(18) 2.039 .
H(11) H(18) 3.422 3_575
H(12) C(14) 2.462 .
H(12) C(14) 3.209 2_555
H(12) C(15) 2.046 .
H(12) C(16) 3.304 .
H(12) C(19) 2.922 .
H(12) H(8) 2.314 .
H(12) H(8) 2.951 2_555
H(12) H(9) 2.796 .
H(12) H(9) 2.701 2_555
H(12) H(10) 1.551 .
H(12) H(10) 3.263 3_565
H(12) H(11) 1.551 .
H(12) H(11) 3.538 3_565
H(12) H(12) 3.300 2_555
H(12) H(13) 3.545 1_545
H(12) H(13) 2.716 .
H(12) H(14) 3.523 .
H(12) H(15) 3.563 .
H(12) H(16) 3.409 3_565
H(12) H(18) 3.373 .
H(13) C(14) 2.928 .
H(13) C(15) 2.071 .
H(13) C(16) 3.326 .
H(13) C(18) 2.527 .
H(13) C(21) 3.583 3_575
H(13) H(9) 2.641 .
H(13) H(9) 3.185 2_555
H(13) H(10) 3.428 .
H(13) H(10) 3.125 1_565
H(13) H(11) 2.334 .
H(13) H(11) 2.922 3_575
H(13) H(12) 2.716 .
H(13) H(12) 3.545 1_565
H(13) H(14) 1.551 .
H(13) H(15) 1.551 .
H(13) H(17) 3.549 3_575
H(13) H(18) 3.240 .
H(13) H(18) 2.896 3_575
H(14) O(3) 3.192 1_565
H(14) C(14) 3.296 .
H(14) C(15) 2.060 .
H(14) C(16) 2.580 .
H(14) C(17) 3.584 .
H(14) C(18) 2.925 .
H(14) C(20) 2.798 .
H(14) C(21) 2.967 .
H(14) C(22) 2.621 .
H(14) H(9) 3.370 .
H(14) H(10) 3.573 .
H(14) H(10) 2.833 1_565
H(14) H(11) 2.699 .
H(14) H(11) 2.975 3_575
H(14) H(12) 3.523 .
H(14) H(13) 1.551 .
H(14) H(15) 1.551 .
H(14) H(17) 3.236 .
H(14) H(18) 2.463 .
H(14) H(19) 2.112 .
H(14) H(20) 3.518 .
H(14) H(21) 2.702 .
H(15) O(2) 2.926 .
H(15) O(3) 3.131 1_565
H(15) C(14) 2.522 .
H(15) C(15) 2.068 .
H(15) C(16) 2.869 .
H(15) C(17) 3.263 .
H(15) C(18) 3.283 .
H(15) C(21) 3.452 4_575
H(15) C(22) 3.501 .
H(15) H(8) 3.499 .
H(15) H(8) 2.911 1_565
H(15) H(9) 2.218 .
H(15) H(10) 3.285 1_565
H(15) H(11) 3.404 .
H(15) H(12) 3.563 .
H(15) H(13) 1.551 .
H(15) H(14) 1.551 .
H(15) H(16) 3.351 4_575
H(15) H(17) 2.749 4_575
H(15) H(19) 3.249 .
H(15) H(21) 3.150 .
H(16) O(2) 3.298 4_564
H(16) O(3) 3.491 .
H(16) C(14) 3.256 4_564
H(16) C(15) 3.585 .
H(16) C(16) 2.938 .
H(16) C(18) 3.385 .
H(16) C(20) 2.063 .
H(16) C(22) 3.252 .
H(16) C(23) 2.441 .
H(16) H(8) 2.603 4_564
H(16) H(9) 3.578 4_564
H(16) H(9) 3.575 4_574
H(16) H(10) 2.960 .
H(16) H(11) 3.217 .
H(16) H(12) 3.409 3_565
H(16) H(15) 3.351 4_574
H(16) H(17) 1.551 .
H(16) H(18) 1.551 .
H(16) H(19) 3.505 1_545
H(16) H(19) 3.380 .
H(16) H(20) 3.521 .
H(16) H(22) 3.346 .
H(16) H(23) 2.219 .
H(16) H(24) 2.635 .
H(17) O(2) 2.921 4_574
H(17) C(14) 3.053 4_574
H(17) C(16) 3.297 .
H(17) C(19) 3.573 4_574
H(17) C(20) 2.059 .
H(17) C(22) 2.469 .
H(17) C(23) 2.839 .
H(17) H(8) 3.477 4_564
H(17) H(9) 2.255 4_574
H(17) H(11) 3.578 .
H(17) H(13) 3.549 3_575
H(17) H(14) 3.236 .
H(17) H(15) 2.749 4_574
H(17) H(16) 1.551 .
H(17) H(18) 1.551 .
H(17) H(19) 2.287 .
H(17) H(20) 2.647 .
H(17) H(21) 3.375 .
H(17) H(22) 3.484 .
H(17) H(23) 2.577 .
H(17) H(24) 3.454 .
H(18) O(3) 3.572 .
H(18) C(15) 2.604 .
H(18) C(16) 2.534 .
H(18) C(18) 2.453 .
H(18) C(19) 2.915 .
H(18) C(20) 2.061 .
H(18) C(22) 2.901 .
H(18) C(23) 3.232 .
H(18) H(9) 3.166 4_574
H(18) H(10) 2.480 .
H(18) H(11) 2.039 .
H(18) H(11) 3.422 3_575
H(18) H(12) 3.373 .
H(18) H(13) 3.240 .
H(18) H(13) 2.896 3_575
H(18) H(14) 2.463 .
H(18) H(16) 1.551 .
H(18) H(17) 1.551 .
H(18) H(19) 2.677 .
H(18) H(20) 3.492 .
H(18) H(21) 3.556 .
H(18) H(23) 3.316 .
H(18) H(24) 3.527 .
H(19) O(2) 3.272 4_574
H(19) O(3) 3.079 1_565
H(19) C(15) 3.460 .
H(19) C(16) 2.917 .
H(19) C(19) 2.959 .
H(19) C(20) 2.043 .
H(19) C(21) 2.479 .
H(19) C(23) 3.226 .
H(19) C(23) 3.529 1_565
H(19) H(3) 3.595 6_555
H(19) H(9) 3.339 4_574
H(19) H(14) 2.112 .
H(19) H(15) 3.249 .
H(19) H(16) 3.380 .
H(19) H(16) 3.505 1_565
H(19) H(17) 2.287 .
H(19) H(18) 2.677 .
H(19) H(20) 1.551 .
H(19) H(21) 1.551 .
H(19) H(22) 3.358 .
H(19) H(23) 3.485 .
H(19) H(24) 2.689 1_565
H(20) O(2) 3.231 4_574
H(20) C(4) 3.319 6_555
H(20) C(12) 3.469 4_574
H(20) C(16) 3.279 .
H(20) C(20) 2.045 .
H(20) C(21) 2.881 .
H(20) C(23) 2.444 .
H(20) H(3) 2.386 6_555
H(20) H(7) 3.120 4_574
H(20) H(14) 3.518 .
H(20) H(16) 3.521 .
H(20) H(17) 2.647 .
H(20) H(18) 3.492 .
H(20) H(19) 1.551 .
H(20) H(21) 1.551 .
H(20) H(22) 2.253 .
H(20) H(23) 2.626 .
H(20) H(24) 3.350 .
H(20) H(24) 2.911 1_565
H(21) O(3) 3.041 1_565
H(21) C(11) 3.055 .
H(21) C(12) 3.081 .
H(21) C(15) 3.406 .
H(21) C(16) 2.497 .
H(21) C(17) 2.881 .
H(21) C(19) 3.204 .
H(21) C(20) 2.036 .
H(21) C(21) 3.261 .
H(21) C(23) 2.883 .
H(21) H(3) 2.984 6_555
H(21) H(6) 2.834 1_565
H(21) H(7) 2.879 .
H(21) H(14) 2.702 .
H(21) H(15) 3.150 .
H(21) H(17) 3.375 .
H(21) H(18) 3.556 .
H(21) H(19) 1.551 .
H(21) H(20) 1.551 .
H(21) H(22) 2.670 .
H(21) H(23) 3.476 .
H(21) H(24) 3.536 .
H(21) H(24) 2.949 1_565
H(22) O(3) 3.182 .
H(22) C(3) 3.164 6_545
H(22) C(4) 3.590 6_545
H(22) C(10) 2.977 .
H(22) C(11) 2.979 .
H(22) C(16) 2.935 .
H(22) C(17) 3.197 .
H(22) C(20) 2.041 .
H(22) C(21) 3.226 .
H(22) C(22) 2.460 .
H(22) H(2) 2.509 6_545
H(22) H(3) 3.321 6_545
H(22) H(3) 3.429 6_555
H(22) H(4) 3.290 6_555
H(22) H(6) 2.950 .
H(22) H(16) 3.346 .
H(22) H(17) 3.484 .
H(22) H(19) 3.358 .
H(22) H(20) 2.253 .
H(22) H(21) 2.670 .
H(22) H(23) 1.551 .
H(22) H(24) 1.551 .
H(23) O(2) 3.333 4_564
H(23) O(3) 3.573 .
H(23) C(16) 3.279 .
H(23) C(20) 2.032 .
H(23) C(21) 2.406 .
H(23) C(22) 2.854 .
H(23) H(2) 3.009 6_545
H(23) H(3) 3.550 6_545
H(23) H(7) 3.064 4_574
H(23) H(16) 2.219 .
H(23) H(17) 2.577 .
H(23) H(18) 3.316 .
H(23) H(19) 3.485 .
H(23) H(20) 2.626 .
H(23) H(21) 3.476 .
H(23) H(22) 1.551 .
H(23) H(24) 1.551 .
H(24) O(3) 2.242 .
H(24) C(4) 3.565 6_545
H(24) C(10) 3.055 .
H(24) C(11) 3.218 .
H(24) C(16) 2.516 .
H(24) C(17) 2.949 .
H(24) C(20) 2.037 .
H(24) C(21) 2.865 .
H(24) C(22) 3.019 1_545
H(24) C(22) 3.239 .
H(24) H(2) 3.248 6_545
H(24) H(3) 2.930 6_545
H(24) H(6) 2.581 .
H(24) H(16) 2.635 .
H(24) H(17) 3.454 .
H(24) H(18) 3.527 .
H(24) H(19) 2.689 1_545
H(24) H(20) 2.911 1_545
H(24) H(20) 3.350 .
H(24) H(21) 2.949 1_545
H(24) H(21) 3.536 .
H(24) H(22) 1.551 .
H(24) H(23) 1.551 .
H(25) S(1) 3.525 1_565
H(25) N(1) 1.915 .
H(25) C(1) 3.203 .
H(25) C(2) 3.153 7_576
H(25) C(3) 3.272 7_576
H(25) C(5) 3.425 7_566
H(25) C(7) 2.474 .
H(25) C(8) 2.470 .
H(25) C(9) 3.380 1_565
H(25) C(12) 3.064 .
H(25) C(13) 1.844 .
H(25) H(1) 2.545 7_576
H(25) H(2) 2.737 7_576
H(25) H(4) 3.411 7_566
H(25) H(5) 2.780 1_565
H(25) H(7) 3.309 .

loop_
_geom_torsion_atom_site_label_1
_geom_torsion_atom_site_label_2
_geom_torsion_atom_site_label_3
_geom_torsion_atom_site_label_4
_geom_torsion
C(6) S(1) C(7) N(1) -0.2(2)
C(6) S(1) C(7) C(8) -179.4(2)
C(7) S(1) C(6) C(1) -0.1(2)
C(7) S(1) C(6) C(5) 179.4(3)
C(14) O(2) C(17) O(3) -47.6(3)
C(14) O(2) C(17) C(11) 178.7(2)
C(14) O(2) C(17) C(16) 19.7(3)
C(17) O(2) C(14) C(15) -28.2(3)
C(16) O(3) C(17) O(2) 104.4(2)
C(16) O(3) C(17) C(11) -125.8(3)
C(17) O(3) C(16) C(15) -97.4(2)
C(17) O(3) C(16) C(20) 116.8(3)
C(1) N(1) C(7) S(1) 0.4(3)
C(1) N(1) C(7) C(8) 179.7(2)
C(7) N(1) C(1) C(2) 179.9(2)
C(7) N(1) C(1) C(6) -0.5(3)
N(1) C(1) C(2) C(3) 178.7(3)
N(1) C(1) C(6) S(1) 0.4(3)
N(1) C(1) C(6) C(5) -179.2(2)
C(2) C(1) C(6) S(1) -180.0(2)
C(2) C(1) C(6) C(5) 0.4(4)
C(6) C(1) C(2) C(3) -0.9(4)
C(1) C(2) C(3) C(4) 0.3(4)
C(2) C(3) C(4) C(5) 0.8(5)
C(3) C(4) C(5) C(6) -1.2(4)
C(4) C(5) C(6) S(1) -178.9(2)
C(4) C(5) C(6) C(1) 0.7(4)
S(1) C(7) C(8) C(9) 0.6(4)
S(1) C(7) C(8) C(13) 178.0(2)
N(1) C(7) C(8) C(9) -178.6(2)
N(1) C(7) C(8) C(13) -1.2(4)
C(7) C(8) C(9) C(10) 177.0(3)
C(7) C(8) C(13) O(1) 1.9(4)
C(7) C(8) C(13) C(12) -177.8(2)
C(9) C(8) C(13) O(1) 179.3(2)
C(9) C(8) C(13) C(12) -0.3(4)
C(13) C(8) C(9) C(10) -0.5(4)
C(8) C(9) C(10) C(11) 0.8(5)
C(9) C(10) C(11) C(12) -0.3(4)
C(9) C(10) C(11) C(17) -176.2(3)
C(10) C(11) C(12) C(13) -0.5(4)
C(10) C(11) C(17) O(2) 119.7(3)
C(10) C(11) C(17) O(3) -10.8(4)
C(10) C(11) C(17) C(16) -87.0(4)
C(12) C(11) C(17) O(2) -56.2(4)
C(12) C(11) C(17) O(3) 173.3(2)
C(12) C(11) C(17) C(16) 97.1(4)
C(17) C(11) C(12) C(13) 175.4(2)
C(11) C(12) C(13) O(1) -178.8(2)
C(11) C(12) C(13) C(8) 0.8(4)
O(2) C(14) C(15) C(16) 25.6(3)
O(2) C(14) C(15) C(18) 147.6(3)
O(2) C(14) C(15) C(19) -92.1(3)
C(14) C(15) C(16) O(3) 47.2(3)
C(14) C(15) C(16) C(17) -13.6(3)
C(14) C(15) C(16) C(20) -171.5(3)
C(18) C(15) C(16) O(3) -69.3(3)
C(18) C(15) C(16) C(17) -130.0(3)
C(18) C(15) C(16) C(20) 72.0(4)
C(19) C(15) C(16) O(3) 163.4(2)
C(19) C(15) C(16) C(17) 102.7(3)
C(19) C(15) C(16) C(20) -55.3(4)
O(3) C(16) C(17) O(2) -103.8(3)
O(3) C(16) C(17) C(11) 103.3(4)
O(3) C(16) C(20) C(21) 100.3(3)
O(3) C(16) C(20) C(22) -139.1(2)
O(3) C(16) C(20) C(23) -18.3(3)
C(15) C(16) C(17) O(2) -2.9(3)
C(15) C(16) C(17) O(3) 101.0(2)
C(15) C(16) C(17) C(11) -155.7(3)
C(15) C(16) C(20) C(21) -38.2(4)
C(15) C(16) C(20) C(22) 82.4(4)
C(15) C(16) C(20) C(23) -156.8(3)
C(17) C(16) C(20) C(21) 168.1(3)
C(17) C(16) C(20) C(22) -71.3(4)
C(17) C(16) C(20) C(23) 49.5(4)
C(20) C(16) C(17) O(2) 155.3(3)
C(20) C(16) C(17) O(3) -100.9(3)
C(20) C(16) C(17) C(11) 2.4(5)
